data_4073393
loop_
_publ_author_name
'Reeske, Gregor'
'Sch\"urmann, Markus'
'Costisella, Burkhard'
'Jurkschat, Klaus'

_publ_section_title
;
 Ph(3-n)XnSnCH2-16-crown-5 (X = F, Cl, Br, I, SCN;n= 1, 2):&#x00A0;
 Intramolecular O \\rightarrow Sn Coordination versus Ditopic Complexation
 of Sodium Thiocyanate&#x2020;
;
_journal_issue 17
_journal_name_full Organometallics
_journal_page_first 4170
_journal_paper_doi 10.1021/om700304p
_journal_volume 26
_journal_year 2007
_chemical_formula_moiety '? C24 H33 Br O5 Sn, 0.5 C H2 Cl2'
_chemical_formula_sum 'C24.5 H34 Br Cl O5 Sn'
_chemical_formula_weight 642.57
_chemical_name_systematic
; 
 ? 
;
_space_group_IT_number 2
_symmetry_cell_setting triclinic
_symmetry_space_group_name_Hall '-P 1'
_symmetry_space_group_name_H-M 'P -1'
_atom_sites_solution_hydrogens geom
_atom_sites_solution_primary direct
_atom_sites_solution_secondary difmap
_audit_creation_method SHELXL-97
_cell_angle_alpha 114.571(5)
_cell_angle_beta 99.533(4)
_cell_angle_gamma 96.655(5)
_cell_formula_units_Z 2
_cell_length_a 9.3718(8)
_cell_length_b 12.6614(7)
_cell_length_c 12.744(1)
_cell_measurement_reflns_used 15271
_cell_measurement_temperature 173(1)
_cell_measurement_theta_max 27.48
_cell_measurement_theta_min 2.99
_cell_volume 1327.19(18)
_computing_cell_refinement
;
DENZO & SCALEPACK (Otwinowski & Minor, 1997)
;
_computing_data_collection 'COLLECT (Nonius, 1998)'
_computing_data_reduction
;
DENZO & SCALEPACK
;
_computing_molecular_graphics 'SHELXTL-Plus (Sheldrick, 1991)'
_computing_publication_material
;
SHELXL97
;
_computing_structure_refinement 'SHELXL97 (Sheldrick, 1997)'
_computing_structure_solution 'SHELXS97 (Sheldrick, 1997)'
_diffrn_ambient_temperature 173(1)
_diffrn_detector_area_resol_mean '19 vertical, 18 horizontal'
_diffrn_measured_fraction_theta_full 0.975
_diffrn_measured_fraction_theta_max 0.975
_diffrn_measurement_device_type 'Nonius KappaCCD'
_diffrn_measurement_method
;
 4 sets at different \k-angles and 182 frames via \w-rotation 
(\D/\w=2\%) at two times 7,5s per frame
;
_diffrn_radiation_monochromator graphite
_diffrn_radiation_type MoK\a
_diffrn_radiation_wavelength 0.71073
_diffrn_reflns_av_R_equivalents 0.034
_diffrn_reflns_av_sigmaI/netI 0.0795
_diffrn_reflns_limit_h_max 12
_diffrn_reflns_limit_h_min -12
_diffrn_reflns_limit_k_max 15
_diffrn_reflns_limit_k_min -15
_diffrn_reflns_limit_l_max 16
_diffrn_reflns_limit_l_min -16
_diffrn_reflns_number 15271
_diffrn_reflns_theta_full 27.48
_diffrn_reflns_theta_max 27.48
_diffrn_reflns_theta_min 2.99
_diffrn_source 'fine-focus sealed tube'
_diffrn_standards_decay_% 0
_diffrn_standards_number none
_exptl_absorpt_coefficient_mu 2.600
_exptl_absorpt_correction_type none
_exptl_absorpt_process_details
;?  
 ? 
;
_exptl_crystal_colour colourless
_exptl_crystal_density_diffrn 1.608
_exptl_crystal_density_meas ?
_exptl_crystal_density_method 'not measured'
_exptl_crystal_description block
_exptl_crystal_F_000 646
_exptl_crystal_size_max 0.33
_exptl_crystal_size_mid 0.30
_exptl_crystal_size_min 0.30
_refine_diff_density_max 0.487
_refine_diff_density_min -0.538
_refine_diff_density_rms 0.079
_refine_ls_extinction_method none
_refine_ls_goodness_of_fit_ref 0.813
_refine_ls_hydrogen_treatment mixed
_refine_ls_matrix_type full
_refine_ls_number_parameters 307
_refine_ls_number_reflns 5939
_refine_ls_number_restraints 0
_refine_ls_restrained_S_all 0.813
_refine_ls_R_factor_all 0.0456
_refine_ls_R_factor_gt 0.0264
_refine_ls_shift/su_max 0.001
_refine_ls_shift/su_mean 0.000
_refine_ls_structure_factor_coef Fsqd
_refine_ls_weighting_details 'calc w=1/[\s^2^(Fo^2^)+(0.0000P)^2^+0.0000P] where P=(Fo^2^+2Fc^2^)/3'
_refine_ls_weighting_scheme calc
_refine_ls_wR_factor_gt 0.0432
_refine_ls_wR_factor_ref 0.0451
_reflns_number_gt 4250
_reflns_number_total 5939
_reflns_threshold_expression >2sigma(I)
_cod_data_source_file om700304p-file003.cif
_cod_data_source_block compound3
_cod_depositor_comments
;
The following automatic conversions were performed:

'_exptl_crystal_density_meas' value 'not measured' was changed to '?'
- the value is perceived as not measured.

Automatic conversion script
Id: cif_fix_values 3008 2015-01-20 13:52:24Z robertas 
;
_cod_original_cell_volume 1327.2(2)
_cod_original_sg_symbol_H-M P-1
_cod_original_formula_sum 'C24.50 H34 Br Cl O5 Sn'
_cod_database_code 4073393

loop_
_symmetry_equiv_pos_as_xyz
'x, y, z'
'-x, -y, -z'

loop_
_atom_site_label
_atom_site_type_symbol
_atom_site_fract_x
_atom_site_fract_y
_atom_site_fract_z
_atom_site_U_iso_or_equiv
_atom_site_adp_type
_atom_site_occupancy
_atom_site_symmetry_multiplicity
_atom_site_calc_flag
_atom_site_refinement_flags
Sn1 Sn 0.015046(17) 0.258786(15) 0.397382(15) 0.01948(5) Uani 1 1 d .
Br1 Br -0.12103(3) 0.28646(2) 0.21753(2) 0.02934(8) Uani 1 1 d .
O1 O 0.17598(16) 0.27318(14) 0.58820(13) 0.0211(4) Uani 1 1 d .
C1 C -0.1733(2) 0.2408(2) 0.4680(2) 0.0213(6) Uani 1 1 d .
O2 O 0.35050(17) 0.25531(15) 0.80000(14) 0.0296(4) Uani 1 1 d .
C2 C -0.2935(3) 0.1503(2) 0.3965(2) 0.0330(7) Uani 1 1 d .
H2A H -0.2887 0.0967 0.3211 0.040 Uiso 1 1 calc R
O3 O 0.65626(18) 0.36546(16) 0.91554(14) 0.0322(4) Uani 1 1 d .
C3 C -0.4218(3) 0.1379(3) 0.4356(3) 0.0410(8) Uani 1 1 d .
H3A H -0.5025 0.0772 0.3861 0.049 Uiso 1 1 calc R
O4 O 0.70143(18) 0.58173(16) 0.90177(15) 0.0357(5) Uani 1 1 d .
C4 C -0.4287(3) 0.2160(2) 0.5477(2) 0.0333(7) Uani 1 1 d .
H4A H -0.5140 0.2074 0.5743 0.040 Uiso 1 1 calc R
O5 O 0.54567(16) 0.54781(14) 0.68000(14) 0.0253(4) Uani 1 1 d .
C5 C -0.3100(3) 0.3064(2) 0.6205(2) 0.0288(6) Uani 1 1 d .
H5A H -0.3150 0.3594 0.6961 0.035 Uiso 1 1 calc R
C6 C -0.1828(2) 0.3185(2) 0.5809(2) 0.0232(6) Uani 1 1 d .
H6A H -0.1026 0.3796 0.6306 0.028 Uiso 1 1 calc R
C7 C 0.0736(2) 0.0921(2) 0.3006(2) 0.0209(6) Uani 1 1 d .
C8 C 0.1584(3) 0.0399(2) 0.3584(2) 0.0290(6) Uani 1 1 d .
H8A H 0.1944 0.0799 0.4403 0.035 Uiso 1 1 calc R
C9 C 0.1904(3) -0.0703(2) 0.2964(3) 0.0341(7) Uani 1 1 d .
H9A H 0.2472 -0.1032 0.3372 0.041 Uiso 1 1 calc R
C10 C 0.1390(3) -0.1313(2) 0.1756(3) 0.0386(7) Uani 1 1 d .
H10A H 0.1610 -0.2051 0.1340 0.046 Uiso 1 1 calc R
C11 C 0.0539(3) -0.0817(2) 0.1162(2) 0.0411(7) Uani 1 1 d .
H11A H 0.0182 -0.1224 0.0343 0.049 Uiso 1 1 calc R
C12 C 0.0214(3) 0.0289(2) 0.1786(2) 0.0321(6) Uani 1 1 d .
H12A H -0.0363 0.0610 0.1376 0.039 Uiso 1 1 calc R
C21 C 0.1692(2) 0.4237(2) 0.4773(2) 0.0206(6) Uani 1 1 d .
H21A H 0.1955 0.4415 0.4150 0.025 Uiso 1 1 calc R
H21B H 0.1218 0.4857 0.5231 0.025 Uiso 1 1 calc R
C22 C 0.3100(2) 0.4264(2) 0.55807(19) 0.0180(5) Uani 1 1 d .
H22A H 0.3645 0.3708 0.5099 0.022 Uiso 1 1 calc R
C23 C 0.2741(2) 0.3894(2) 0.6513(2) 0.0220(6) Uani 1 1 d .
H23A H 0.3639 0.3854 0.6987 0.026 Uiso 1 1 calc R
H23B H 0.2261 0.4462 0.7037 0.026 Uiso 1 1 calc R
C24 C 0.1239(2) 0.2267(2) 0.6639(2) 0.0254(6) Uani 1 1 d .
H24A H 0.0321 0.1692 0.6196 0.030 Uiso 1 1 calc R
H24B H 0.1026 0.2909 0.7304 0.030 Uiso 1 1 calc R
C25 C 0.2315(2) 0.1684(2) 0.7110(2) 0.0275(6) Uani 1 1 d .
H25A H 0.1816 0.1222 0.7439 0.033 Uiso 1 1 calc R
H25B H 0.2689 0.1149 0.6468 0.033 Uiso 1 1 calc R
C26 C 0.4530(3) 0.2044(3) 0.8501(2) 0.0386(7) Uani 1 1 d .
H26A H 0.5036 0.1590 0.7912 0.046 Uiso 1 1 calc R
H26B H 0.4008 0.1510 0.8745 0.046 Uiso 1 1 calc R
C27 C 0.5627(3) 0.3006(3) 0.9547(2) 0.0386(7) Uani 1 1 d .
H27A H 0.5115 0.3532 1.0080 0.046 Uiso 1 1 calc R
H27B H 0.6213 0.2664 0.9976 0.046 Uiso 1 1 calc R
C28 C 0.7413(3) 0.4724(2) 1.0107(2) 0.0382(7) Uani 1 1 d .
H28A H 0.8157 0.4551 1.0605 0.046 Uiso 1 1 calc R
H28B H 0.6780 0.5152 1.0590 0.046 Uiso 1 1 calc R
C29 C 0.8138(3) 0.5462(3) 0.9605(2) 0.0407(7) Uani 1 1 d .
H29A H 0.8826 0.6154 1.0237 0.049 Uiso 1 1 calc R
H29B H 0.8680 0.5004 0.9050 0.049 Uiso 1 1 calc R
C30 C 0.7542(3) 0.6431(3) 0.8407(2) 0.0374(7) Uani 1 1 d .
H30A H 0.8126 0.5976 0.7892 0.045 Uiso 1 1 calc R
H30B H 0.8164 0.7193 0.8971 0.045 Uiso 1 1 calc R
C31 C 0.6246(3) 0.6610(2) 0.7689(2) 0.0304(6) Uani 1 1 d .
H31A H 0.5613 0.7004 0.8192 0.036 Uiso 1 1 calc R
H31B H 0.6580 0.7101 0.7325 0.036 Uiso 1 1 calc R
C32 C 0.4065(2) 0.5510(2) 0.6177(2) 0.0215(6) Uani 1 1 d .
H32A H 0.4205 0.5778 0.5583 0.026 Uiso 1 1 calc R
H32B H 0.3589 0.6059 0.6725 0.026 Uiso 1 1 calc R
C41 C 0.5448(11) 0.0518(6) 0.0598(6) 0.087(3) Uani 0.50 1 d P
H41A H 0.5949 0.0304 0.1188 0.105 Uiso 0.50 1 calc PR
H41B H 0.5795 0.1361 0.0868 0.105 Uiso 0.50 1 calc PR
Cl1 Cl 0.3699(7) 0.0259(5) 0.0499(7) 0.158(3) Uani 0.50 1 d P
Cl2 Cl 0.5916(7) -0.0275(5) -0.0765(7) 0.109(2) Uani 0.50 1 d P

loop_
_atom_site_aniso_label
_atom_site_aniso_U_11
_atom_site_aniso_U_22
_atom_site_aniso_U_33
_atom_site_aniso_U_23
_atom_site_aniso_U_13
_atom_site_aniso_U_12
Sn1 0.01723(9) 0.01982(10) 0.02094(10) 0.00848(8) 0.00456(7) 0.00432(7)
Br1 0.02479(15) 0.03825(18) 0.02669(17) 0.01617(14) 0.00349(12) 0.00977(12)
O1 0.0227(9) 0.0223(10) 0.0195(10) 0.0116(8) 0.0036(7) 0.0021(7)
C1 0.0205(13) 0.0195(14) 0.0280(15) 0.0125(12) 0.0082(11) 0.0080(11)
O2 0.0287(10) 0.0321(11) 0.0312(11) 0.0201(9) -0.0015(8) 0.0064(8)
C2 0.0292(15) 0.0267(16) 0.0339(17) 0.0038(13) 0.0110(13) 0.0046(12)
O3 0.0306(10) 0.0379(12) 0.0236(11) 0.0088(9) 0.0083(8) 0.0067(9)
C3 0.0232(15) 0.0344(18) 0.056(2) 0.0129(16) 0.0103(14) -0.0034(13)
O4 0.0294(10) 0.0532(13) 0.0289(11) 0.0224(10) 0.0070(9) 0.0079(9)
C4 0.0248(15) 0.0372(18) 0.052(2) 0.0273(16) 0.0213(14) 0.0133(13)
O5 0.0172(9) 0.0226(10) 0.0275(10) 0.0060(8) -0.0012(7) 0.0009(7)
C5 0.0364(16) 0.0327(17) 0.0281(16) 0.0179(14) 0.0150(13) 0.0198(13)
C6 0.0217(14) 0.0227(14) 0.0265(15) 0.0124(13) 0.0041(11) 0.0065(11)
C7 0.0166(13) 0.0235(14) 0.0230(15) 0.0102(12) 0.0063(11) 0.0035(11)
C8 0.0270(15) 0.0282(16) 0.0282(16) 0.0098(13) 0.0046(12) 0.0057(12)
C9 0.0275(15) 0.0267(16) 0.048(2) 0.0157(15) 0.0092(14) 0.0100(13)
C10 0.0374(17) 0.0211(16) 0.052(2) 0.0070(15) 0.0225(15) 0.0069(13)
C11 0.0525(19) 0.0317(18) 0.0280(18) 0.0020(14) 0.0125(15) 0.0074(15)
C12 0.0375(16) 0.0298(16) 0.0275(17) 0.0121(14) 0.0058(13) 0.0065(13)
C21 0.0246(14) 0.0192(14) 0.0199(14) 0.0098(12) 0.0063(11) 0.0056(11)
C22 0.0165(12) 0.0181(13) 0.0208(14) 0.0090(11) 0.0055(10) 0.0057(10)
C23 0.0208(13) 0.0209(14) 0.0196(15) 0.0071(12) 0.0007(11) 0.0004(11)
C24 0.0205(13) 0.0321(16) 0.0285(16) 0.0195(13) 0.0046(11) 0.0015(11)
C25 0.0255(14) 0.0304(16) 0.0314(16) 0.0196(14) 0.0043(12) 0.0040(12)
C26 0.0340(16) 0.0451(19) 0.050(2) 0.0349(17) 0.0029(14) 0.0124(14)
C27 0.0311(16) 0.060(2) 0.0359(18) 0.0305(17) 0.0066(14) 0.0159(15)
C28 0.0355(17) 0.050(2) 0.0228(16) 0.0117(15) -0.0009(13) 0.0131(14)
C29 0.0315(16) 0.050(2) 0.0277(17) 0.0119(15) -0.0077(13) 0.0022(14)
C30 0.0268(15) 0.0461(19) 0.0270(17) 0.0118(15) -0.0020(12) -0.0084(13)
C31 0.0313(15) 0.0260(16) 0.0266(16) 0.0080(13) 0.0046(12) -0.0034(12)
C32 0.0183(13) 0.0208(14) 0.0254(16) 0.0102(12) 0.0057(11) 0.0032(11)
C41 0.123(8) 0.043(5) 0.066(6) 0.022(4) -0.029(5) -0.008(5)
Cl1 0.130(4) 0.078(3) 0.185(5) -0.021(3) 0.087(4) -0.034(2)
Cl2 0.140(4) 0.073(3) 0.152(4) 0.066(3) 0.052(3) 0.069(3)

loop_
_atom_type_symbol
_atom_type_description
_atom_type_scat_dispersion_real
_atom_type_scat_dispersion_imag
_atom_type_scat_source
C C 0.0033 0.0016 'International Tables Vol C Tables 4.2.6.8 and 6.1.1.4'
H H 0.0000 0.0000 'International Tables Vol C Tables 4.2.6.8 and 6.1.1.4'
O O 0.0106 0.0060 'International Tables Vol C Tables 4.2.6.8 and 6.1.1.4'
Cl Cl 0.1484 0.1585 'International Tables Vol C Tables 4.2.6.8 and 6.1.1.4'
Br Br -0.2901 2.4595 'International Tables Vol C Tables 4.2.6.8 and 6.1.1.4'
Sn Sn -0.6537 1.4246 'International Tables Vol C Tables 4.2.6.8 and 6.1.1.4'

loop_
_geom_angle_atom_site_label_1
_geom_angle_atom_site_label_2
_geom_angle_atom_site_label_3
_geom_angle
_geom_angle_site_symmetry_1
_geom_angle_site_symmetry_3
C21 Sn1 C1 119.55(9) . .
C21 Sn1 C7 122.93(8) . .
C1 Sn1 C7 112.86(8) . .
C21 Sn1 O1 72.79(7) . .
C1 Sn1 O1 87.79(7) . .
C7 Sn1 O1 88.79(7) . .
C21 Sn1 Br1 96.09(6) . .
C1 Sn1 Br1 97.03(6) . .
C7 Sn1 Br1 98.54(6) . .
O1 Sn1 Br1 168.82(3) . .
C24 O1 C23 114.48(16) . .
C24 O1 Sn1 124.50(12) . .
C23 O1 Sn1 109.02(12) . .
C2 C1 C6 118.2(2) . .
C2 C1 Sn1 118.49(18) . .
C6 C1 Sn1 123.22(17) . .
C25 O2 C26 112.17(19) . .
C1 C2 C3 121.0(2) . .
C28 O3 C27 111.88(19) . .
C4 C3 C2 119.7(3) . .
C30 O4 C29 113.40(18) . .
C5 C4 C3 120.2(2) . .
C31 O5 C32 113.23(18) . .
C4 C5 C6 119.7(2) . .
C5 C6 C1 121.1(2) . .
C12 C7 C8 117.3(2) . .
C12 C7 Sn1 121.11(17) . .
C8 C7 Sn1 121.51(18) . .
C9 C8 C7 121.5(2) . .
C10 C9 C8 120.5(2) . .
C9 C10 C11 119.1(3) . .
C10 C11 C12 120.3(3) . .
C7 C12 C11 121.3(2) . .
C22 C21 Sn1 114.10(15) . .
C23 C22 C21 110.78(17) . .
C23 C22 C32 110.12(18) . .
C21 C22 C32 109.53(18) . .
O1 C23 C22 106.89(17) . .
O1 C24 C25 113.93(18) . .
O2 C25 C24 110.2(2) . .
O2 C26 C27 109.5(2) . .
O3 C27 C26 109.4(2) . .
O3 C28 C29 108.6(2) . .
O4 C29 C28 107.7(2) . .
O4 C30 C31 108.59(19) . .
O5 C31 C30 107.9(2) . .
O5 C32 C22 108.56(18) . .
Cl1 C41 Cl2 112.7(6) . .
Cl2 Cl1 C41 48.1(17) 2_655 .
Cl2 Cl1 C41 88.2(18) 2_655 2_655
C41 Cl1 C41 55.4(5) . 2_655
Cl1 Cl2 C41 118(2) 2_655 2_655
Cl1 Cl2 C41 77.2(19) 2_655 .
C41 Cl2 C41 57.9(6) 2_655 .

loop_
_geom_bond_atom_site_label_1
_geom_bond_atom_site_label_2
_geom_bond_distance
_geom_bond_site_symmetry_2
Sn1 C21 2.129(2) .
Sn1 C1 2.140(2) .
Sn1 C7 2.146(2) .
Sn1 O1 2.5641(15) .
Sn1 Br1 2.6088(4) .
O1 C24 1.441(2) .
O1 C23 1.455(3) .
C1 C2 1.381(3) .
C1 C6 1.389(3) .
O2 C25 1.414(3) .
O2 C26 1.424(3) .
C2 C3 1.391(3) .
O3 C28 1.416(3) .
O3 C27 1.419(3) .
C3 C4 1.376(4) .
O4 C30 1.412(3) .
O4 C29 1.414(3) .
C4 C5 1.375(3) .
O5 C31 1.418(3) .
O5 C32 1.425(2) .
C5 C6 1.386(3) .
C7 C12 1.386(3) .
C7 C8 1.394(3) .
C8 C9 1.385(3) .
C9 C10 1.371(3) .
C10 C11 1.384(4) .
C11 C12 1.392(4) .
C21 C22 1.521(3) .
C22 C23 1.518(3) .
C22 C32 1.526(3) .
C24 C25 1.504(3) .
C26 C27 1.491(4) .
C28 C29 1.497(3) .
C30 C31 1.494(3) .
C41 Cl1 1.607(12) .
C41 Cl2 1.767(11) .
Cl1 Cl2 0.445(11) 2_655
Cl1 C41 1.724(13) 2_655
Cl2 Cl1 0.445(11) 2_655
Cl2 C41 1.351(11) 2_655

loop_
_geom_torsion_atom_site_label_1
_geom_torsion_atom_site_label_2
_geom_torsion_atom_site_label_3
_geom_torsion_atom_site_label_4
_geom_torsion
_geom_torsion_site_symmetry_4
C21 Sn1 O1 C24 145.39(17) .
C1 Sn1 O1 C24 23.48(17) .
C7 Sn1 O1 C24 -89.45(17) .
Br1 Sn1 O1 C24 139.34(17) .
C21 Sn1 O1 C23 5.15(13) .
C1 Sn1 O1 C23 -116.77(14) .
C7 Sn1 O1 C23 130.30(13) .
Br1 Sn1 O1 C23 -0.9(3) .
C21 Sn1 C1 C2 159.84(17) .
C7 Sn1 C1 C2 -43.6(2) .
O1 Sn1 C1 C2 -131.39(18) .
Br1 Sn1 C1 C2 58.74(18) .
C21 Sn1 C1 C6 -17.6(2) .
C7 Sn1 C1 C6 138.88(18) .
O1 Sn1 C1 C6 51.12(19) .
Br1 Sn1 C1 C6 -118.75(18) .
C6 C1 C2 C3 0.9(4) .
Sn1 C1 C2 C3 -176.73(19) .
C1 C2 C3 C4 -0.9(4) .
C2 C3 C4 C5 0.6(4) .
C3 C4 C5 C6 -0.3(4) .
C4 C5 C6 C1 0.3(3) .
C2 C1 C6 C5 -0.6(3) .
Sn1 C1 C6 C5 176.89(16) .
C21 Sn1 C7 C12 -110.31(19) .
C1 Sn1 C7 C12 94.08(19) .
O1 Sn1 C7 C12 -178.83(19) .
Br1 Sn1 C7 C12 -7.31(19) .
C21 Sn1 C7 C8 73.3(2) .
C1 Sn1 C7 C8 -82.28(19) .
O1 Sn1 C7 C8 4.81(18) .
Br1 Sn1 C7 C8 176.33(17) .
C12 C7 C8 C9 0.4(3) .
Sn1 C7 C8 C9 176.94(17) .
C7 C8 C9 C10 0.1(4) .
C8 C9 C10 C11 -0.4(4) .
C9 C10 C11 C12 0.2(4) .
C8 C7 C12 C11 -0.6(4) .
Sn1 C7 C12 C11 -177.16(18) .
C10 C11 C12 C7 0.3(4) .
C1 Sn1 C21 C22 101.66(17) .
C7 Sn1 C21 C22 -52.40(19) .
O1 Sn1 C21 C22 24.48(14) .
Br1 Sn1 C21 C22 -156.70(15) .
Sn1 C21 C22 C23 -53.9(2) .
Sn1 C21 C22 C32 -175.60(14) .
C24 O1 C23 C22 -176.87(17) .
Sn1 O1 C23 C22 -32.26(18) .
C21 C22 C23 O1 55.6(2) .
C32 C22 C23 O1 176.97(17) .
C23 O1 C24 C25 -82.0(2) .
Sn1 O1 C24 C25 139.63(16) .
C26 O2 C25 C24 178.1(2) .
O1 C24 C25 O2 73.5(3) .
C25 O2 C26 C27 -171.6(2) .
C28 O3 C27 C26 167.4(2) .
O2 C26 C27 O3 -69.8(3) .
C27 O3 C28 C29 -169.1(2) .
C30 O4 C29 C28 -174.5(2) .
O3 C28 C29 O4 67.1(3) .
C29 O4 C30 C31 172.2(2) .
C32 O5 C31 C30 170.37(18) .
O4 C30 C31 O5 -65.6(3) .
C31 O5 C32 C22 -160.30(17) .
C23 C22 C32 O5 65.7(2) .
C21 C22 C32 O5 -172.25(17) .
Cl2 C41 Cl1 Cl2 134.3(18) 2_655
Cl2 C41 Cl1 C41 9.6(3) 2_655
Cl1 C41 Cl2 Cl1 -146.8(12) 2_655
Cl1 C41 Cl2 C41 -12.0(4) 2_655
